data_7101789
loop_
_publ_author_name
'le Roex, Tanya'
'Nassimbeni, Luigi R'
'Weber, Edwin'

_publ_section_title
;
 Clathrates with mixed guests.
;
_journal_issue 11
_journal_name_full 'Chemical communications (Cambridge, England)'
_journal_page_first 1124
_journal_page_last 1126
_journal_paper_doi 10.1039/b618782j
_journal_year 2007
_chemical_formula_moiety 'C38 H26 O2. 0.9(C4 H8 O). 1.1(C4 H10 O)'
_chemical_formula_sum 'C46 H44 O4'
_chemical_formula_weight 660.81
_chemical_name_common
;
9,9'-(Biphenyl-4,4'-diyl)bis(fluoren-9-ol).
0.9(tetrahydrofuran). 1.1(diethyl ether) clathrate
;
_chemical_name_systematic
;
9,9'-(Biphenyl-4,4'-diyl)bis(fluoren-9-ol). 0.9(tetrahydrofuran).
1.1(diethyl ether) clathrate
;
_space_group_IT_number 14
_symmetry_cell_setting monoclinic
_symmetry_space_group_name_Hall '-P 2ybc'
_symmetry_space_group_name_H-M 'P 1 21/c 1'
_atom_sites_solution_hydrogens geom
_atom_sites_solution_primary direct
_atom_sites_solution_secondary difmap
_audit_creation_method SHELXL-97
_cell_angle_alpha 90.00
_cell_angle_beta 100.4150(10)
_cell_angle_gamma 90.00
_cell_formula_units_Z 4
_cell_length_a 15.0708(5)
_cell_length_b 15.2736(5)
_cell_length_c 15.8003(6)
_cell_measurement_reflns_used 27126
_cell_measurement_temperature 103(2)
_cell_measurement_theta_max 27.10
_cell_measurement_theta_min 1.02
_cell_volume 3577.1(2)
_computing_cell_refinement 'Collect (Nonius, 2000)'
_computing_data_collection 'Collect (Nonius, 2000)'
_computing_data_reduction 'Collect (Nonius, 2000)'
_computing_molecular_graphics 'XSEED, a graphical interface to SHELX (1999)'
_computing_publication_material 'SHELXL-97 (Sheldrick, 1997)'
_computing_structure_refinement 'SHELXL-97 (Sheldrick, 1997)'
_computing_structure_solution 'SHELXS-97 (Sheldrick, 1990)'
_diffrn_ambient_temperature 103(2)
_diffrn_measured_fraction_theta_full 0.944
_diffrn_measured_fraction_theta_max 0.944
_diffrn_measurement_device_type 'Nonius Kappa CCD'
_diffrn_measurement_method 'combination of phi and omega'
_diffrn_radiation_monochromator graphite
_diffrn_radiation_source 'fine-focus sealed tube'
_diffrn_radiation_type MoK\a
_diffrn_radiation_wavelength 0.71073
_diffrn_reflns_av_R_equivalents 0.0588
_diffrn_reflns_av_sigmaI/netI 0.0866
_diffrn_reflns_limit_h_max 18
_diffrn_reflns_limit_h_min -19
_diffrn_reflns_limit_k_max 17
_diffrn_reflns_limit_k_min -19
_diffrn_reflns_limit_l_max 19
_diffrn_reflns_limit_l_min -19
_diffrn_reflns_number 13596
_diffrn_reflns_theta_full 27.11
_diffrn_reflns_theta_max 27.11
_diffrn_reflns_theta_min 2.46
_exptl_absorpt_coefficient_mu 0.077
_exptl_absorpt_correction_type none
_exptl_crystal_colour colourless
_exptl_crystal_density_diffrn 1.227
_exptl_crystal_density_meas ?
_exptl_crystal_density_method .
_exptl_crystal_description 'clear rectangular blocks'
_exptl_crystal_F_000 1408
_exptl_crystal_size_max 0.25
_exptl_crystal_size_mid 0.17
_exptl_crystal_size_min 0.10
_refine_diff_density_max 0.486
_refine_diff_density_min -0.232
_refine_diff_density_rms 0.058
_refine_ls_extinction_method none
_refine_ls_goodness_of_fit_ref 1.014
_refine_ls_hydrogen_treatment mixed
_refine_ls_matrix_type full
_refine_ls_number_parameters 468
_refine_ls_number_reflns 7458
_refine_ls_number_restraints 0
_refine_ls_restrained_S_all 1.014
_refine_ls_R_factor_all 0.1207
_refine_ls_R_factor_gt 0.0654
_refine_ls_shift/su_max 0.000
_refine_ls_shift/su_mean 0.000
_refine_ls_structure_factor_coef Fsqd
_refine_ls_weighting_details 'calc w=1/[\s^2^(Fo^2^)+(0.0837P)^2^+1.1551P] where P=(Fo^2^+2Fc^2^)/3'
_refine_ls_weighting_scheme calc
_refine_ls_wR_factor_gt 0.1492
_refine_ls_wR_factor_ref 0.1743
_reflns_number_gt 4524
_reflns_number_total 7458
_reflns_threshold_expression >2sigma(I)
_cod_data_source_file b618782j.txt
_cod_data_source_block H1.0.9THF.1.1Et2O
_cod_original_sg_symbol_H-M P21/c
_cod_database_code 7101789

loop_
_symmetry_equiv_pos_as_xyz
'x, y, z'
'-x, y+1/2, -z+1/2'
'-x, -y, -z'
'x, -y-1/2, z-1/2'

loop_
_atom_site_label
_atom_site_type_symbol
_atom_site_fract_x
_atom_site_fract_y
_atom_site_fract_z
_atom_site_U_iso_or_equiv
_atom_site_adp_type
_atom_site_occupancy
_atom_site_symmetry_multiplicity
_atom_site_calc_flag
_atom_site_refinement_flags
C6GB C 0.3751(7) -0.3561(6) 0.3517(6) 0.047(2) Uiso 0.40 1 d P
C1 C 0.87210(17) 0.05613(17) -0.34672(17) 0.0283(6) Uani 1 1 d .
H1 H 0.8877 0.0033 -0.3159 0.034 Uiso 1 1 calc R
C2 C 0.83558(19) 0.05432(18) -0.43491(17) 0.0345(7) Uani 1 1 d .
H2 H 0.8259 -0.0002 -0.4641 0.041 Uiso 1 1 calc R
C3 C 0.81351(18) 0.13189(19) -0.47960(17) 0.0349(7) Uani 1 1 d .
H3 H 0.7888 0.1298 -0.5393 0.042 Uiso 1 1 calc R
C7GB C 0.3766(4) -0.2972(4) 0.4025(4) 0.0305(13) Uiso 0.50 1 d P
C4 C 0.82682(16) 0.21186(18) -0.43877(16) 0.0287(6) Uani 1 1 d .
H4 H 0.8122 0.2647 -0.4699 0.034 Uiso 1 1 calc R
C5 C 0.87164(17) 0.37727(16) -0.30286(18) 0.0281(6) Uani 1 1 d .
H5 H 0.8489 0.4004 -0.3584 0.034 Uiso 1 1 calc R
C6 C 0.89551(18) 0.43252(16) -0.23272(18) 0.0311(6) Uani 1 1 d .
H6 H 0.8897 0.4941 -0.2405 0.037 Uiso 1 1 calc R
C7 C 0.92767(18) 0.39894(17) -0.15160(18) 0.0304(6) Uani 1 1 d .
H7 H 0.9429 0.4377 -0.1042 0.036 Uiso 1 1 calc R
C8 C 0.93808(16) 0.30899(16) -0.13857(16) 0.0241(5) Uani 1 1 d .
H8 H 0.9604 0.2861 -0.0829 0.029 Uiso 1 1 calc R
O9 O 1.01789(11) 0.12896(11) -0.19112(11) 0.0226(4) Uani 1 1 d .
C9 C 0.92528(15) 0.15422(15) -0.21102(15) 0.0190(5) Uani 1 1 d .
H9 H 1.046(2) 0.161(2) -0.221(2) 0.050(10) Uiso 1 1 d .
C10 C 0.87496(15) 0.10588(14) -0.15012(14) 0.0174(5) Uani 1 1 d .
C11 C 0.91262(16) 0.03447(15) -0.10203(16) 0.0222(5) Uani 1 1 d .
H11 H 0.9720 0.0160 -0.1058 0.027 Uiso 1 1 calc R
C12 C 0.86437(16) -0.01014(15) -0.04852(16) 0.0223(5) Uani 1 1 d .
H12 H 0.8916 -0.0585 -0.0159 0.027 Uiso 1 1 calc R
C13 C 0.77668(15) 0.01460(14) -0.04158(14) 0.0174(5) Uani 1 1 d .
C14 C 0.73957(16) 0.08571(15) -0.09061(15) 0.0206(5) Uani 1 1 d .
H14 H 0.6801 0.1041 -0.0872 0.025 Uiso 1 1 calc R
C15 C 0.78727(16) 0.13021(15) -0.14418(15) 0.0215(5) Uani 1 1 d .
H15 H 0.7598 0.1781 -0.1774 0.026 Uiso 1 1 calc R
C16 C 0.72413(15) -0.03328(14) 0.01496(14) 0.0168(5) Uani 1 1 d .
C17 C 0.76633(15) -0.07284(15) 0.09174(15) 0.0200(5) Uani 1 1 d .
H17 H 0.8302 -0.0709 0.1073 0.024 Uiso 1 1 calc R
C18 C 0.71636(15) -0.11487(15) 0.14565(15) 0.0214(5) Uani 1 1 d .
H18 H 0.7465 -0.1400 0.1980 0.026 Uiso 1 1 calc R
C19 C 0.62273(15) -0.12051(15) 0.12385(15) 0.0190(5) Uani 1 1 d .
C20 C 0.58057(15) -0.08330(15) 0.04651(14) 0.0187(5) Uani 1 1 d .
H20 H 0.5169 -0.0876 0.0297 0.022 Uiso 1 1 calc R
C21 C 0.63039(15) -0.03992(15) -0.00637(15) 0.0193(5) Uani 1 1 d .
H21 H 0.5999 -0.0142 -0.0583 0.023 Uiso 1 1 calc R
O22 O 0.47625(11) -0.14413(12) 0.15678(12) 0.0277(4) Uani 1 1 d .
C22 C 0.56908(15) -0.16714(16) 0.18341(16) 0.0219(5) Uani 1 1 d .
H22 H 0.445(2) -0.170(2) 0.193(2) 0.058(10) Uiso 1 1 d .
C23 C 0.60479(18) -0.06360(18) 0.31649(17) 0.0318(6) Uani 1 1 d .
H23 H 0.5827 -0.0132 0.2842 0.038 Uiso 1 1 calc R
C24 C 0.63923(19) -0.0577(2) 0.40445(18) 0.0390(7) Uani 1 1 d .
H24 H 0.6407 -0.0027 0.4326 0.047 Uiso 1 1 calc R
C25 C 0.67112(18) -0.1313(2) 0.45075(18) 0.0400(8) Uani 1 1 d .
H25 H 0.6944 -0.1257 0.5105 0.048 Uiso 1 1 calc R
C26 C 0.67013(17) -0.2128(2) 0.41264(17) 0.0349(7) Uani 1 1 d .
H26 H 0.6917 -0.2631 0.4454 0.042 Uiso 1 1 calc R
C27 C 0.64410(18) -0.38313(18) 0.28090(18) 0.0326(7) Uani 1 1 d .
H27 H 0.6732 -0.4028 0.3360 0.039 Uiso 1 1 calc R
C28 C 0.6206(2) -0.44181(18) 0.2141(2) 0.0392(7) Uani 1 1 d .
H28 H 0.6335 -0.5023 0.2236 0.047 Uiso 1 1 calc R
C29 C 0.57863(19) -0.41361(18) 0.13335(19) 0.0356(7) Uani 1 1 d .
H29 H 0.5621 -0.4550 0.0883 0.043 Uiso 1 1 calc R
C30 C 0.56049(16) -0.32505(17) 0.11773(17) 0.0269(6) Uani 1 1 d .
H30 H 0.5327 -0.3057 0.0621 0.032 Uiso 1 1 calc R
C1A C 0.88483(15) 0.13585(15) -0.30580(15) 0.0200(5) Uani 1 1 d .
C4A C 0.86206(15) 0.21376(16) -0.35111(15) 0.0220(5) Uani 1 1 d .
C5A C 0.88166(15) 0.28738(15) -0.29041(15) 0.0213(5) Uani 1 1 d .
C8A C 0.91530(15) 0.25389(15) -0.20827(15) 0.0188(5) Uani 1 1 d .
C23A C 0.60374(16) -0.14459(17) 0.27759(15) 0.0240(6) Uani 1 1 d .
C26A C 0.63630(15) -0.21901(17) 0.32425(16) 0.0250(6) Uani 1 1 d .
C27A C 0.62443(16) -0.29494(17) 0.26632(16) 0.0251(6) Uani 1 1 d .
C30A C 0.58326(15) -0.26624(16) 0.18361(16) 0.0223(5) Uani 1 1 d .
O1G O 1.11992(11) 0.23440(11) -0.28693(11) 0.0267(4) Uani 1 1 d .
C1G C 1.09819(18) 0.23620(18) -0.37885(17) 0.0311(6) Uani 1 1 d .
H1GA H 1.1453 0.2686 -0.4023 0.037 Uiso 1 1 calc R
H1GB H 1.0398 0.2663 -0.3976 0.037 Uiso 1 1 calc R
C2G C 1.09247(19) 0.14406(18) -0.41151(18) 0.0358(7) Uani 1 1 d .
H2GA H 1.0434 0.1134 -0.3908 0.054 Uiso 1 1 calc R
H2GB H 1.1496 0.1139 -0.3906 0.054 Uiso 1 1 calc R
H2GC H 1.0806 0.1445 -0.4746 0.054 Uiso 1 1 calc R
C3G C 1.12790(18) 0.32095(17) -0.25066(18) 0.0311(6) Uani 1 1 d .
H3GA H 1.0677 0.3488 -0.2577 0.037 Uiso 1 1 calc R
H3GB H 1.1669 0.3575 -0.2806 0.037 Uiso 1 1 calc R
C4G C 1.16868(19) 0.31399(18) -0.15608(19) 0.0363(7) Uani 1 1 d .
H4GA H 1.2316 0.2949 -0.1498 0.054 Uiso 1 1 calc R
H4GB H 1.1346 0.2713 -0.1285 0.054 Uiso 1 1 calc R
H4GC H 1.1663 0.3713 -0.1286 0.054 Uiso 1 1 calc R
O5G O 0.38515(12) -0.23328(12) 0.26752(13) 0.0366(5) Uani 1 1 d .
C5G C 0.3740(2) -0.32694(18) 0.25811(19) 0.0372(7) Uani 1 1 d .
C8G C 0.3937(2) -0.2081(2) 0.3570(2) 0.0480(8) Uani 1 1 d .
C9G C 0.3295(18) -0.3432(18) 0.1765(18) 0.033(6) Uiso 0.10 1 d P
C10G C 0.4060(16) -0.1427(16) 0.3979(16) 0.023(5) Uiso 0.10 1 d P
C6GA C 0.4093(4) -0.3669(4) 0.3428(4) 0.0330(15) Uiso 0.50 1 d P
C7GA C 0.4162(6) -0.2779(6) 0.4086(6) 0.047(2) Uiso 0.40 1 d P

loop_
_atom_site_aniso_label
_atom_site_aniso_U_11
_atom_site_aniso_U_22
_atom_site_aniso_U_33
_atom_site_aniso_U_23
_atom_site_aniso_U_13
_atom_site_aniso_U_12
C1 0.0310(14) 0.0262(14) 0.0289(15) 0.0006(11) 0.0086(11) -0.0015(11)
C2 0.0403(16) 0.0371(16) 0.0274(15) -0.0118(13) 0.0097(12) -0.0122(13)
C3 0.0343(15) 0.0507(18) 0.0196(14) -0.0021(13) 0.0048(11) -0.0130(13)
C4 0.0258(14) 0.0379(16) 0.0221(14) 0.0084(12) 0.0037(11) -0.0030(11)
C5 0.0254(14) 0.0271(14) 0.0328(15) 0.0105(12) 0.0083(11) 0.0040(11)
C6 0.0362(15) 0.0185(13) 0.0416(17) 0.0043(12) 0.0148(13) 0.0006(11)
C7 0.0383(16) 0.0221(14) 0.0334(16) -0.0042(12) 0.0133(12) -0.0041(11)
C8 0.0272(13) 0.0234(13) 0.0226(13) -0.0006(11) 0.0066(10) -0.0024(10)
O9 0.0179(9) 0.0221(9) 0.0281(10) 0.0057(8) 0.0047(7) 0.0023(7)
C9 0.0183(12) 0.0191(12) 0.0197(13) 0.0023(10) 0.0038(9) 0.0009(9)
C10 0.0198(12) 0.0177(12) 0.0137(12) 0.0007(9) 0.0006(9) -0.0009(9)
C11 0.0191(12) 0.0200(12) 0.0278(14) 0.0050(10) 0.0050(10) 0.0040(10)
C12 0.0224(13) 0.0195(12) 0.0240(13) 0.0052(10) 0.0016(10) 0.0009(10)
C13 0.0201(12) 0.0170(12) 0.0140(12) -0.0021(9) 0.0004(9) -0.0026(9)
C14 0.0190(12) 0.0215(12) 0.0212(13) 0.0014(10) 0.0034(10) 0.0024(10)
C15 0.0232(13) 0.0206(12) 0.0204(13) 0.0058(10) 0.0030(10) 0.0034(10)
C16 0.0196(12) 0.0156(11) 0.0149(12) -0.0001(9) 0.0019(9) 0.0008(9)
C17 0.0162(12) 0.0224(13) 0.0196(13) 0.0012(10) -0.0013(9) -0.0021(9)
C18 0.0213(12) 0.0244(13) 0.0180(12) 0.0040(10) 0.0017(10) 0.0010(10)
C19 0.0211(12) 0.0183(12) 0.0171(12) 0.0018(10) 0.0025(9) 0.0005(9)
C20 0.0170(12) 0.0205(12) 0.0182(12) -0.0002(10) 0.0020(9) 0.0021(9)
C21 0.0234(13) 0.0195(12) 0.0142(12) 0.0007(10) 0.0016(9) 0.0018(10)
O22 0.0162(9) 0.0360(11) 0.0307(10) 0.0098(8) 0.0039(8) 0.0034(8)
C22 0.0149(12) 0.0277(13) 0.0230(13) 0.0055(10) 0.0034(10) 0.0034(10)
C23 0.0323(15) 0.0380(16) 0.0265(15) -0.0021(12) 0.0092(12) 0.0005(12)
C24 0.0339(16) 0.055(2) 0.0306(16) -0.0126(15) 0.0135(13) -0.0063(14)
C25 0.0277(15) 0.073(2) 0.0202(14) -0.0038(15) 0.0064(12) -0.0071(14)
C26 0.0203(14) 0.062(2) 0.0228(14) 0.0112(14) 0.0040(11) 0.0004(13)
C27 0.0300(15) 0.0361(16) 0.0336(16) 0.0172(13) 0.0108(12) 0.0025(12)
C28 0.0451(18) 0.0252(15) 0.053(2) 0.0125(14) 0.0240(15) 0.0019(13)
C29 0.0413(16) 0.0276(15) 0.0414(17) 0.0001(13) 0.0167(14) -0.0067(12)
C30 0.0257(14) 0.0314(14) 0.0253(14) 0.0041(11) 0.0089(11) -0.0037(11)
C1A 0.0187(12) 0.0234(13) 0.0186(12) 0.0009(10) 0.0058(10) -0.0018(10)
C4A 0.0197(12) 0.0269(13) 0.0199(13) 0.0051(10) 0.0054(10) 0.0000(10)
C5A 0.0188(12) 0.0235(13) 0.0228(13) 0.0044(10) 0.0063(10) 0.0021(10)
C8A 0.0162(11) 0.0208(12) 0.0208(13) 0.0024(10) 0.0073(9) -0.0001(9)
C23A 0.0190(12) 0.0354(15) 0.0191(13) 0.0039(11) 0.0074(10) 0.0007(11)
C26A 0.0157(12) 0.0384(15) 0.0222(13) 0.0066(11) 0.0067(10) -0.0003(11)
C27A 0.0174(12) 0.0344(15) 0.0247(14) 0.0105(11) 0.0072(10) 0.0013(11)
C30A 0.0171(12) 0.0266(13) 0.0248(13) 0.0061(11) 0.0084(10) -0.0010(10)
O1G 0.0281(9) 0.0271(10) 0.0259(10) 0.0026(8) 0.0077(8) -0.0007(7)
C1G 0.0273(14) 0.0410(16) 0.0267(14) 0.0079(12) 0.0093(11) 0.0029(12)
C2G 0.0365(16) 0.0418(17) 0.0313(15) -0.0024(13) 0.0117(12) 0.0001(13)
C3G 0.0265(14) 0.0228(14) 0.0434(17) 0.0011(12) 0.0045(12) -0.0005(11)
C4G 0.0328(15) 0.0283(15) 0.0451(18) -0.0065(13) -0.0003(13) 0.0044(12)
O5G 0.0310(10) 0.0371(11) 0.0427(12) 0.0024(9) 0.0091(9) 0.0015(8)
C5G 0.0427(17) 0.0333(16) 0.0369(17) 0.0059(13) 0.0109(13) -0.0059(13)
C8G 0.0453(19) 0.060(2) 0.0428(19) -0.0099(17) 0.0196(15) -0.0038(16)

loop_
_atom_type_symbol
_atom_type_description
_atom_type_scat_dispersion_real
_atom_type_scat_dispersion_imag
_atom_type_scat_source
C C 0.0033 0.0016 'International Tables Vol C Tables 4.2.6.8 and 6.1.1.4'
H H 0.0000 0.0000 'International Tables Vol C Tables 4.2.6.8 and 6.1.1.4'
O O 0.0106 0.0060 'International Tables Vol C Tables 4.2.6.8 and 6.1.1.4'

loop_
_geom_angle_atom_site_label_1
_geom_angle_atom_site_label_2
_geom_angle_atom_site_label_3
_geom_angle
C5G C6GB C7GA 105.5(6)
C1A C1 C2 118.7(2)
C3 C2 C1 120.2(2)
C4 C3 C2 121.1(2)
C8G C7GB C6GA 102.6(4)
C3 C4 C4A 118.8(2)
C6 C5 C5A 118.8(2)
C7 C6 C5 120.7(2)
C6 C7 C8 120.9(2)
C8A C8 C7 118.6(2)
O9 C9 C10 108.01(18)
O9 C9 C8A 111.09(18)
C10 C9 C8A 113.71(19)
O9 C9 C1A 111.41(18)
C10 C9 C1A 111.88(18)
C8A C9 C1A 100.69(18)
C11 C10 C15 118.1(2)
C11 C10 C9 121.7(2)
C15 C10 C9 120.1(2)
C12 C11 C10 120.7(2)
C11 C12 C13 121.4(2)
C14 C13 C12 117.3(2)
C14 C13 C16 120.9(2)
C12 C13 C16 121.8(2)
C15 C14 C13 121.5(2)
C14 C15 C10 121.0(2)
C21 C16 C17 117.3(2)
C21 C16 C13 121.1(2)
C17 C16 C13 121.6(2)
C18 C17 C16 121.2(2)
C17 C18 C19 120.9(2)
C20 C19 C18 118.2(2)
C20 C19 C22 121.6(2)
C18 C19 C22 120.2(2)
C21 C20 C19 120.8(2)
C20 C21 C16 121.6(2)
O22 C22 C19 107.67(19)
O22 C22 C23A 112.09(19)
C19 C22 C23A 111.76(19)
O22 C22 C30A 111.90(19)
C19 C22 C30A 111.99(19)
C23A C22 C30A 101.45(19)
C23A C23 C24 118.2(3)
C25 C24 C23 120.5(3)
C24 C25 C26 121.8(3)
C25 C26 C26A 117.9(3)
C28 C27 C27A 119.0(3)
C27 C28 C29 120.9(3)
C28 C29 C30 120.5(3)
C30A C30 C29 119.2(3)
C1 C1A C4A 120.8(2)
C1 C1A C9 128.1(2)
C4A C1A C9 111.1(2)
C4 C4A C1A 120.4(2)
C4 C4A C5A 131.3(2)
C1A C4A C5A 108.3(2)
C5 C5A C8A 120.2(2)
C5 C5A C4A 131.1(2)
C8A C5A C4A 108.7(2)
C8 C8A C5A 120.9(2)
C8 C8A C9 128.2(2)
C5A C8A C9 110.9(2)
C23 C23A C26A 121.4(2)
C23 C23A C22 127.7(2)
C26A C23A C22 110.9(2)
C23A C26A C26 120.1(2)
C23A C26A C27A 108.8(2)
C26 C26A C27A 131.0(2)
C27 C27A C30A 120.0(2)
C27 C27A C26A 131.6(2)
C30A C27A C26A 108.4(2)
C30 C30A C27A 120.5(2)
C30 C30A C22 129.2(2)
C27A C30A C22 110.3(2)
C1G O1G C3G 112.00(19)
O1G C1G C2G 108.7(2)
O1G C3G C4G 108.6(2)
C5G O5G C8G 110.6(2)
C9G C5G O5G 107.8(12)
C9G C5G C6GA 144.5(12)
O5G C5G C6GA 107.4(3)
C9G C5G C6GB 140.5(12)
O5G C5G C6GB 101.9(4)
C6GA C5G C6GB 22.1(4)
C10G C8G C7GA 109.9(12)
C10G C8G O5G 137.1(12)
C7GA C8G O5G 110.4(4)
C10G C8G C7GB 120.0(12)
C7GA C8G C7GB 24.3(4)
O5G C8G C7GB 102.8(3)
C5G C6GA C7GB 99.4(4)
C8G C7GA C6GB 103.2(7)

loop_
_geom_bond_atom_site_label_1
_geom_bond_atom_site_label_2
_geom_bond_distance
C6GB C5G 1.542(9)
C6GB C7GA 1.554(13)
C1 C1A 1.376(3)
C1 C2 1.403(4)
C2 C3 1.389(4)
C3 C4 1.379(4)
C7GB C8G 1.581(7)
C7GB C6GA 1.560(8)
C4 C4A 1.391(3)
C5 C6 1.388(4)
C5 C5A 1.391(3)
C6 C7 1.384(4)
C7 C8 1.394(4)
C8 C8A 1.379(3)
O9 C9 1.427(3)
C9 C10 1.520(3)
C9 C8A 1.531(3)
C9 C1A 1.537(3)
C10 C11 1.390(3)
C10 C15 1.392(3)
C11 C12 1.389(3)
C12 C13 1.398(3)
C13 C14 1.391(3)
C13 C16 1.489(3)
C14 C15 1.384(3)
C16 C21 1.396(3)
C16 C17 1.401(3)
C17 C18 1.392(3)
C18 C19 1.393(3)
C19 C20 1.392(3)
C19 C22 1.524(3)
C20 C21 1.388(3)
O22 C22 1.430(3)
C22 C23A 1.525(3)
C22 C30A 1.529(3)
C23 C23A 1.380(4)
C23 C24 1.396(4)
C24 C25 1.378(4)
C25 C26 1.383(4)
C26 C26A 1.401(4)
C27 C28 1.381(4)
C27 C27A 1.389(4)
C28 C29 1.386(4)
C29 C30 1.393(4)
C30 C30A 1.371(4)
C1A C4A 1.399(3)
C4A C5A 1.473(3)
C5A C8A 1.402(3)
C23A C26A 1.395(3)
C26A C27A 1.468(4)
C27A C30A 1.411(3)
O1G C1G 1.430(3)
O1G C3G 1.437(3)
C1G C2G 1.496(4)
C3G C4G 1.513(4)
O5G C5G 1.445(3)
O5G C8G 1.449(4)
C5G C9G 1.36(3)
C5G C6GA 1.480(7)
C8G C10G 1.19(2)
C8G C7GA 1.347(9)

loop_
_geom_hbond_atom_site_label_D
_geom_hbond_atom_site_label_H
_geom_hbond_atom_site_label_A
_geom_hbond_distance_DH
_geom_hbond_distance_HA
_geom_hbond_distance_DA
_geom_hbond_angle_DHA
O9 H9 O1G 0.85(3) 2.00(3) 2.845(2) 177(3)
O22 H22 O5G 0.90(4) 1.87(4) 2.769(3) 175(3)

loop_
_geom_torsion_atom_site_label_1
_geom_torsion_atom_site_label_2
_geom_torsion_atom_site_label_3
_geom_torsion_atom_site_label_4
_geom_torsion
C1A C1 C2 C3 0.4(4)
C1 C2 C3 C4 0.0(4)
C2 C3 C4 C4A -0.7(4)
C5A C5 C6 C7 -0.8(4)
C5 C6 C7 C8 0.9(4)
C6 C7 C8 C8A -0.2(4)
O9 C9 C10 C11 -15.0(3)
C8A C9 C10 C11 -138.8(2)
C1A C9 C10 C11 108.0(2)
O9 C9 C10 C15 167.9(2)
C8A C9 C10 C15 44.2(3)
C1A C9 C10 C15 -69.1(3)
C15 C10 C11 C12 -1.1(3)
C9 C10 C11 C12 -178.3(2)
C10 C11 C12 C13 0.4(4)
C11 C12 C13 C14 0.1(3)
C11 C12 C13 C16 179.4(2)
C12 C13 C14 C15 0.1(3)
C16 C13 C14 C15 -179.3(2)
C13 C14 C15 C10 -0.8(4)
C11 C10 C15 C14 1.3(3)
C9 C10 C15 C14 178.5(2)
C14 C13 C16 C21 31.0(3)
C12 C13 C16 C21 -148.3(2)
C14 C13 C16 C17 -148.6(2)
C12 C13 C16 C17 32.1(3)
C21 C16 C17 C18 -1.8(3)
C13 C16 C17 C18 177.8(2)
C16 C17 C18 C19 1.4(4)
C17 C18 C19 C20 0.3(3)
C17 C18 C19 C22 179.7(2)
C18 C19 C20 C21 -1.5(3)
C22 C19 C20 C21 179.0(2)
C19 C20 C21 C16 1.1(3)
C17 C16 C21 C20 0.5(3)
C13 C16 C21 C20 -179.0(2)
C20 C19 C22 O22 -14.9(3)
C18 C19 C22 O22 165.7(2)
C20 C19 C22 C23A -138.4(2)
C18 C19 C22 C23A 42.2(3)
C20 C19 C22 C30A 108.5(2)
C18 C19 C22 C30A -70.9(3)
C23A C23 C24 C25 -0.1(4)
C23 C24 C25 C26 -0.2(4)
C24 C25 C26 C26A 0.7(4)
C27A C27 C28 C29 0.4(4)
C27 C28 C29 C30 1.0(4)
C28 C29 C30 C30A -1.1(4)
C2 C1 C1A C4A -0.1(4)
C2 C1 C1A C9 -178.6(2)
O9 C9 C1A C1 64.7(3)
C10 C9 C1A C1 -56.3(3)
C8A C9 C1A C1 -177.4(2)
O9 C9 C1A C4A -113.8(2)
C10 C9 C1A C4A 125.2(2)
C8A C9 C1A C4A 4.0(2)
C3 C4 C4A C1A 1.0(3)
C3 C4 C4A C5A -178.5(2)
C1 C1A C4A C4 -0.6(3)
C9 C1A C4A C4 178.1(2)
C1 C1A C4A C5A 179.0(2)
C9 C1A C4A C5A -2.3(3)
C6 C5 C5A C8A 0.0(3)
C6 C5 C5A C4A 179.7(2)
C4 C4A C5A C5 -0.8(4)
C1A C4A C5A C5 179.6(2)
C4 C4A C5A C8A 178.9(2)
C1A C4A C5A C8A -0.7(3)
C7 C8 C8A C5A -0.5(3)
C7 C8 C8A C9 176.5(2)
C5 C5A C8A C8 0.7(3)
C4A C5A C8A C8 -179.1(2)
C5 C5A C8A C9 -176.9(2)
C4A C5A C8A C9 3.4(3)
O9 C9 C8A C8 -63.7(3)
C10 C9 C8A C8 58.4(3)
C1A C9 C8A C8 178.2(2)
O9 C9 C8A C5A 113.6(2)
C10 C9 C8A C5A -124.3(2)
C1A C9 C8A C5A -4.4(2)
C24 C23 C23A C26A -0.2(4)
C24 C23 C23A C22 179.5(2)
O22 C22 C23A C23 -58.1(3)
C19 C22 C23A C23 62.9(3)
C30A C22 C23A C23 -177.6(2)
O22 C22 C23A C26A 121.6(2)
C19 C22 C23A C26A -117.4(2)
C30A C22 C23A C26A 2.1(2)
C23 C23A C26A C26 0.7(3)
C22 C23A C26A C26 -179.0(2)
C23 C23A C26A C27A 178.7(2)
C22 C23A C26A C27A -1.0(3)
C25 C26 C26A C23A -0.9(3)
C25 C26 C26A C27A -178.4(2)
C28 C27 C27A C30A -1.7(4)
C28 C27 C27A C26A 176.4(2)
C23A C26A C27A C27 -178.8(2)
C26 C26A C27A C27 -1.1(4)
C23A C26A C27A C30A -0.6(3)
C26 C26A C27A C30A 177.1(2)
C29 C30 C30A C27A -0.1(3)
C29 C30 C30A C22 -178.8(2)
C27 C27A C30A C30 1.5(3)
C26A C27A C30A C30 -176.9(2)
C27 C27A C30A C22 -179.6(2)
C26A C27A C30A C22 2.0(3)
O22 C22 C30A C30 56.7(3)
C19 C22 C30A C30 -64.3(3)
C23A C22 C30A C30 176.3(2)
O22 C22 C30A C27A -122.1(2)
C19 C22 C30A C27A 116.9(2)
C23A C22 C30A C27A -2.4(2)
C3G O1G C1G C2G 179.2(2)
C1G O1G C3G C4G -168.9(2)
C8G O5G C5G C9G 154.6(12)
C8G O5G C5G C6GA -21.2(4)
C8G O5G C5G C6GB 1.0(5)
C7GA C6GB C5G C9G -155.4(18)
C7GA C6GB C5G O5G -17.0(7)
C7GA C6GB C5G C6GA 90.1(13)
C5G O5G C8G C10G 177.6(17)
C5G O5G C8G C7GA 18.5(5)
C5G O5G C8G C7GB -5.6(3)
C6GA C7GB C8G C10G -154.0(14)
C6GA C7GB C8G C7GA -83.0(12)
C6GA C7GB C8G O5G 28.4(5)
C9G C5G C6GA C7GB -135(2)
O5G C5G C6GA C7GB 37.8(5)
C6GB C5G C6GA C7GB -40.8(11)
C8G C7GB C6GA C5G -39.8(5)
C10G C8G C7GA C6GB 166.8(13)
O5G C8G C7GA C6GB -28.2(7)
C7GB C8G C7GA C6GB 47.3(10)
C5G C6GB C7GA C8G 28.1(8)
